data_7234098
loop_
_publ_author_name
'Hui Xu'
'Jianzhe Wang'
'Ying Wei'
'Guohua Xie'
'Qin Xue'
'Zhaopeng Deng'
'Wei Huang'

_publ_section_title
;
 A unique white electroluminescent one-dimensional europium(iii)
 coordination polymer
;
_journal_name_full 'Journal of Materials Chemistry C'
_journal_page_first 1893
_journal_page_last 1903
_journal_paper_doi 10.1039/C4TC02604G
_journal_volume 3
_journal_year 2015
_chemical_formula_moiety 'C94 H69 Eu O8 P2'
_chemical_formula_sum 'C94 H69 Eu O8 P2'
_chemical_formula_weight 1540.39
_space_group_IT_number 15
_space_group_name_Hall '-C 2yc'
_space_group_name_H-M_alt 'C 1 2/c 1'
_symmetry_cell_setting monoclinic
_symmetry_space_group_name_Hall '-C 2yc'
_symmetry_space_group_name_H-M 'C 1 2/c 1'
_atom_sites_solution_hydrogens geom
_atom_sites_solution_primary direct
_atom_sites_solution_secondary difmap
_cell_angle_alpha 90.00
_cell_angle_beta 113.292(4)
_cell_angle_gamma 90.00
_cell_formula_units_Z 8
_cell_length_a 52.7880(17)
_cell_length_b 12.4054(3)
_cell_length_c 25.0467(8)
_cell_measurement_reflns_used 8917
_cell_measurement_temperature 293(2)
_cell_measurement_theta_max 26.00
_cell_measurement_theta_min 3.09
_cell_volume 15065.3(9)
_computing_cell_refinement
;
CrysAlis Pro (Agilent, 2013)
;
_computing_data_collection
;
CrysAlis Pro (Agilent, 2013)
;
_computing_data_reduction
;
CrysAlis Pro (Agilent, 2013)
;
_computing_molecular_graphics '(K. Brandenburg, Diamond 3.1, 2009)'
_computing_publication_material '(K. Brandenburg, Diamond 3.1, 2009)'
_computing_structure_refinement 'SHELXL-97 (Sheldrick, 1997)'
_computing_structure_solution 'SHELXS-97 (Sheldrick, 1990)'
_diffrn_ambient_temperature 293(2)
_diffrn_detector_area_resol_mean 16.1954
_diffrn_measured_fraction_theta_full 0.998
_diffrn_measured_fraction_theta_max 0.998
_diffrn_measurement_device_type 'Xcalibur, Eos'
_diffrn_measurement_method '\w scans'
_diffrn_radiation_monochromator graphite
_diffrn_radiation_source 'Enhance (Mo) X-ray Source'
_diffrn_radiation_type MoK\a
_diffrn_radiation_wavelength 0.71073
_diffrn_reflns_av_R_equivalents 0.0279
_diffrn_reflns_av_sigmaI/netI 0.0457
_diffrn_reflns_limit_h_max 60
_diffrn_reflns_limit_h_min -64
_diffrn_reflns_limit_k_max 15
_diffrn_reflns_limit_k_min -15
_diffrn_reflns_limit_l_max 30
_diffrn_reflns_limit_l_min -28
_diffrn_reflns_number 30650
_diffrn_reflns_theta_full 26.00
_diffrn_reflns_theta_max 26.00
_diffrn_reflns_theta_min 3.06
_exptl_absorpt_coefficient_mu 0.935
_exptl_absorpt_correction_T_max 0.8279
_exptl_absorpt_correction_T_min 0.7668
_exptl_absorpt_correction_type multi-scan
_exptl_absorpt_process_details
; 
CrysAlis Pro (Agilent, 2013)
Empirical absorption correction using spherical harmonics,
 implemented in SCALE3 ABSPACK scaling algorithm. 
;
_exptl_crystal_colour colorless
_exptl_crystal_density_diffrn 1.358
_exptl_crystal_density_method 'not measured'
_exptl_crystal_description prism
_exptl_crystal_F_000 6320
_exptl_crystal_size_max 0.30
_exptl_crystal_size_mid 0.25
_exptl_crystal_size_min 0.21
_refine_diff_density_max 0.811
_refine_diff_density_min -0.709
_refine_diff_density_rms 0.061
_refine_ls_extinction_method none
_refine_ls_goodness_of_fit_ref 1.056
_refine_ls_hydrogen_treatment constr
_refine_ls_matrix_type full
_refine_ls_number_parameters 946
_refine_ls_number_reflns 14786
_refine_ls_number_restraints 0
_refine_ls_restrained_S_all 1.056
_refine_ls_R_factor_all 0.0620
_refine_ls_R_factor_gt 0.0367
_refine_ls_shift/su_max 0.001
_refine_ls_shift/su_mean 0.000
_refine_ls_structure_factor_coef Fsqd
_refine_ls_weighting_details 'calc w=1/[\s^2^(Fo^2^)+(0.0343P)^2^+1.3602P] where P=(Fo^2^+2Fc^2^)/3'
_refine_ls_weighting_scheme calc
_refine_ls_wR_factor_gt 0.0771
_refine_ls_wR_factor_ref 0.0853
_reflns_number_gt 10649
_reflns_number_total 14786
_reflns_threshold_expression I>2\s(I)
_cod_data_source_file J-Mater-Chem-C-2015-3-1893.cif
_cod_data_source_block c
_cod_depositor_comments
;
The following automatic conversions were performed:

data item '_symmetry_cell_setting' value 'Monoclinic' was changed to
'monoclinic' in accordance with the built-in table derived from the
CIF Core dictionary named 'cif_core.dic' version 2.4.5 last updated
on 2014-11-21.

Automatic conversion script
Id: cif_fix_values 6909 2019-04-08 15:41:33Z antanas 
;
_cod_original_cell_volume 15065.3(8)
_cod_original_sg_symbol_H-M 'C 2/C'
_cod_database_code 7234098

loop_
_symmetry_equiv_pos_as_xyz
'x, y, z'
'-x, y, -z+1/2'
'x+1/2, y+1/2, z'
'-x+1/2, y+1/2, -z+1/2'
'-x, -y, -z'
'x, -y, z-1/2'
'-x+1/2, -y+1/2, -z'
'x+1/2, -y+1/2, z-1/2'

loop_
_atom_site_label
_atom_site_type_symbol
_atom_site_fract_x
_atom_site_fract_y
_atom_site_fract_z
_atom_site_U_iso_or_equiv
_atom_site_adp_type
_atom_site_occupancy
_atom_site_symmetry_multiplicity
_atom_site_calc_flag
_atom_site_refinement_flags
_atom_site_disorder_assembly
_atom_site_disorder_group
Eu1 Eu 0.127751(3) 0.754598(10) 0.267004(6) 0.03378(5) Uani 1 1 d . . .
P1 P 0.161894(16) 0.97153(6) 0.21062(4) 0.04081(19) Uani 1 1 d . . .
P2 P 0.141581(16) 0.52292(6) 0.37627(3) 0.03544(18) Uani 1 1 d . . .
O1 O 0.09195(4) 0.88634(15) 0.24073(9) 0.0459(5) Uani 1 1 d . . .
O2 O 0.14281(4) 0.60772(14) 0.33571(8) 0.0430(5) Uani 1 1 d . . .
O3 O 0.08874(4) 0.67523(16) 0.27311(10) 0.0557(6) Uani 1 1 d . . .
O4 O 0.14462(4) 0.88729(16) 0.22178(9) 0.0516(6) Uani 1 1 d . . .
O5 O 0.09918(5) 0.73810(16) 0.16287(10) 0.0545(6) Uani 1 1 d . . .
O6 O 0.17778(4) 0.76741(15) 0.32021(9) 0.0469(5) Uani 1 1 d . . .
O7 O 0.13799(4) 0.86406(16) 0.35020(9) 0.0499(5) Uani 1 1 d . . .
O8 O 0.14506(5) 0.62236(16) 0.22341(9) 0.0515(6) Uani 1 1 d . . .
C1 C 0.17155(10) 1.0516(3) 0.46648(17) 0.0845(13) Uani 1 1 d . . .
H1A H 0.1892 1.0540 0.4665 0.101 Uiso 1 1 calc R . .
C2 C 0.02000(9) 1.1341(3) 0.2016(2) 0.0953(15) Uani 1 1 d . . .
H2A H 0.0071 1.1659 0.2135 0.114 Uiso 1 1 calc R . .
C3 C 0.02620(9) 1.1818(3) 0.15954(19) 0.0806(12) Uani 1 1 d . . .
H3A H 0.0176 1.2457 0.1425 0.097 Uiso 1 1 calc R . .
C4 C 0.22497(8) 0.8181(4) 0.1521(2) 0.0824(13) Uani 1 1 d . . .
H4A H 0.2386 0.7871 0.1422 0.099 Uiso 1 1 calc R . .
C5 C 0.03744(13) 1.4712(4) 0.0918(3) 0.1027(19) Uani 1 1 d . . .
H5A H 0.0263 1.5108 0.1055 0.123 Uiso 1 1 calc R . .
C6 C 0.04413(9) 0.8579(4) 0.0063(2) 0.0904(14) Uani 1 1 d . . .
H6A H 0.0312 0.9093 0.0056 0.108 Uiso 1 1 calc R . .
C7 C 0.06324(8) 0.8190(3) 0.05884(17) 0.0686(10) Uani 1 1 d . . .
H7A H 0.0627 0.8441 0.0934 0.082 Uiso 1 1 calc R . .
C8 C 0.08254(10) 0.7078(4) 0.00906(17) 0.0914(14) Uani 1 1 d . . .
H8A H 0.0956 0.6571 0.0093 0.110 Uiso 1 1 calc R . .
C9 C 0.22398(8) 0.4808(3) 0.43710(18) 0.0772(11) Uani 1 1 d . . .
H9A H 0.2379 0.5020 0.4254 0.093 Uiso 1 1 calc R . .
C10 C 0.18491(10) 0.4871(4) 0.2249(2) 0.1045(17) Uani 1 1 d . . .
H10A H 0.1811 0.4981 0.2577 0.125 Uiso 1 1 calc R . .
C11 C 0.06544(12) 1.4866(3) 0.1168(2) 0.0873(15) Uani 1 1 d . . .
H11A H 0.0730 1.5360 0.1469 0.105 Uiso 1 1 calc R . .
C12 C 0.20972(9) 0.3901(3) 0.50324(18) 0.0891(14) Uani 1 1 d . . .
H12A H 0.2140 0.3483 0.5365 0.107 Uiso 1 1 calc R . .
C13 C 0.27209(9) 0.7839(4) 0.4510(2) 0.0827(13) Uani 1 1 d . . .
H13A H 0.2858 0.8081 0.4855 0.099 Uiso 1 1 calc R . .
C14 C 0.03270(8) 1.0382(3) 0.22722(18) 0.0732(11) Uani 1 1 d . . .
H14A H 0.0280 1.0056 0.2555 0.088 Uiso 1 1 calc R . .
C15 C 0.03223(7) 0.6475(3) 0.31589(16) 0.0673(10) Uani 1 1 d . . .
H15A H 0.0292 0.7195 0.3219 0.081 Uiso 1 1 calc R . .
C16 C 0.22486(9) 1.1011(3) 0.34941(18) 0.0821(12) Uani 1 1 d . . .
H16A H 0.2439 1.0929 0.3678 0.099 Uiso 1 1 calc R . .
C17 C 0.01056(9) 1.2185(5) -0.0562(2) 0.0981(16) Uani 1 1 d . . .
H17A H -0.0058 1.2432 -0.0547 0.118 Uiso 1 1 calc R . .
C18 C 0.21165(11) 1.1714(3) 0.37120(18) 0.0836(13) Uani 1 1 d . . .
H18A H 0.2216 1.2142 0.4031 0.100 Uiso 1 1 calc R . .
C19 C 0.19626(8) 0.9677(3) 0.14987(18) 0.0751(12) Uani 1 1 d . . .
H19A H 0.1901 1.0371 0.1374 0.090 Uiso 1 1 calc R . .
C20 C 0.18282(8) 0.4225(3) 0.47207(15) 0.0701(11) Uani 1 1 d . . .
H20A H 0.1691 0.4033 0.4847 0.084 Uiso 1 1 calc R . .
C21 C 0.08237(9) 1.4278(3) 0.09707(16) 0.0618(10) Uani 1 1 d . . .
H21A H 0.1014 1.4377 0.1138 0.074 Uiso 1 1 calc R . .
C22 C 0.17414(10) 0.5140(3) 0.1260(2) 0.0887(14) Uani 1 1 d . . .
H22A H 0.1628 0.5427 0.0902 0.106 Uiso 1 1 calc R . .
C23 C 0.27868(9) 0.7171(4) 0.4156(2) 0.0854(13) Uani 1 1 d . . .
H23A H 0.2969 0.6957 0.4258 0.103 Uiso 1 1 calc R . .
C24 C 0.08276(8) 0.7448(2) 0.06098(14) 0.0535(9) Uani 1 1 d . . .
C25 C 0.21569(10) 0.9205(4) 0.1335(2) 0.0915(15) Uani 1 1 d . . .
H25A H 0.2225 0.9579 0.1099 0.110 Uiso 1 1 calc R . .
C26 C 0.10925(9) 0.2212(3) 0.3382(2) 0.0746(12) Uani 1 1 d . . .
H26A H 0.1066 0.1617 0.3580 0.090 Uiso 1 1 calc R . .
C27 C 0.25831(8) 0.6808(3) 0.3643(2) 0.0777(12) Uani 1 1 d . . .
H27A H 0.2628 0.6359 0.3396 0.093 Uiso 1 1 calc R . .
C28 C 0.05950(8) 1.1463(3) -0.06187(14) 0.0629(10) Uani 1 1 d . . .
H28A H 0.0757 1.1233 -0.0645 0.075 Uiso 1 1 calc R . .
C29 C 0.15263(8) 0.9776(2) 0.43154(14) 0.0527(8) Uani 1 1 d . . .
C30 C 0.03406(12) 1.1061(3) -0.09921(18) 0.0939(15) Uani 1 1 d . . .
H30A H 0.0332 1.0544 -0.1268 0.113 Uiso 1 1 calc R . .
C31 C 0.24492(7) 0.8161(3) 0.43577(16) 0.0640(10) Uani 1 1 d . . .
H31A H 0.2407 0.8634 0.4599 0.077 Uiso 1 1 calc R . .
C32 C 0.05440(7) 0.8076(3) 0.25444(14) 0.0513(8) Uani 1 1 d . . .
H32A H 0.0371 0.8218 0.2543 0.062 Uiso 1 1 calc R . .
C33 C 0.04495(8) 1.1360(3) 0.14265(16) 0.0681(10) Uani 1 1 d . . .
H33A H 0.0491 1.1678 0.1135 0.082 Uiso 1 1 calc R . .
C34 C 0.16868(9) 1.1168(3) 0.29732(16) 0.0779(12) Uani 1 1 d . . .
H34A H 0.1495 1.1213 0.2809 0.093 Uiso 1 1 calc R . .
C35 C 0.23001(9) 0.4193(3) 0.4853(2) 0.0837(13) Uani 1 1 d . . .
H35A H 0.2481 0.3969 0.5062 0.100 Uiso 1 1 calc R . .
C36 C 0.19489(8) 0.8090(3) 0.20108(17) 0.0645(10) Uani 1 1 d . . .
H36A H 0.1877 0.7700 0.2236 0.077 Uiso 1 1 calc R . .
C37 C 0.04973(6) 0.6209(3) 0.28885(14) 0.0496(8) Uani 1 1 d . . .
C38 C 0.04471(11) 0.8194(5) -0.0443(2) 0.1047(17) Uani 1 1 d . . .
H38A H 0.0321 0.8450 -0.0798 0.126 Uiso 1 1 calc R . .
C39 C 0.04070(9) 0.4338(3) 0.29818(19) 0.0838(13) Uani 1 1 d . . .
H39A H 0.0435 0.3617 0.2921 0.101 Uiso 1 1 calc R . .
C40 C 0.02537(10) 1.4001(4) 0.0477(2) 0.0899(15) Uani 1 1 d . . .
H40A H 0.0063 1.3914 0.0312 0.108 Uiso 1 1 calc R . .
C41 C 0.03571(7) 1.2590(3) -0.01809(17) 0.0613(10) Uani 1 1 d . . .
C42 C 0.12677(9) 0.9786(3) 0.43206(18) 0.0744(12) Uani 1 1 d . . .
H42A H 0.1135 0.9314 0.4080 0.089 Uiso 1 1 calc R . .
C43 C 0.23137(8) 0.7119(3) 0.35036(18) 0.0639(10) Uani 1 1 d . . .
H43A H 0.2177 0.6864 0.3161 0.077 Uiso 1 1 calc R . .
C44 C 0.16835(8) 0.5336(3) 0.17415(16) 0.0577(9) Uani 1 1 d . . .
C45 C 0.14542(7) 0.6048(2) 0.17395(14) 0.0469(8) Uani 1 1 d . . .
C46 C 0.10507(8) 0.3043(3) 0.24966(17) 0.0740(11) Uani 1 1 d . . .
H46A H 0.0996 0.3012 0.2095 0.089 Uiso 1 1 calc R . .
C47 C 0.12116(7) 0.3125(2) 0.36839(15) 0.0543(9) Uani 1 1 d . . .
H47A H 0.1267 0.3146 0.4085 0.065 Uiso 1 1 calc R . .
C48 C 0.12954(7) 1.2391(2) 0.11147(13) 0.0466(8) Uani 1 1 d . . .
H48A H 0.1345 1.3105 0.1095 0.056 Uiso 1 1 calc R . .
C49 C 0.09046(6) 1.4303(2) -0.03810(13) 0.0449(8) Uani 1 1 d . . .
H49A H 0.0753 1.4634 -0.0351 0.054 Uiso 1 1 calc R . .
C50 C 0.05369(7) 0.5136(3) 0.27961(17) 0.0649(10) Uani 1 1 d . . .
H50A H 0.0651 0.4949 0.2608 0.078 Uiso 1 1 calc R . .
C51 C 0.21030(7) 1.0417(3) 0.30033(16) 0.0625(10) Uani 1 1 d . . .
H51A H 0.2198 0.9961 0.2851 0.075 Uiso 1 1 calc R . .
C52 C 0.18576(7) 0.8724(2) 0.40345(14) 0.0538(8) Uani 1 1 d . . .
H52A H 0.1995 0.8990 0.4373 0.065 Uiso 1 1 calc R . .
C53 C 0.22401(7) 0.7793(2) 0.38546(15) 0.0474(8) Uani 1 1 d . . .
C54 C 0.10349(7) 0.7094(3) 0.11944(14) 0.0494(8) Uani 1 1 d . . .
C55 C 0.04240(8) 1.3401(3) 0.02744(17) 0.0607(10) Uani 1 1 d . . .
C56 C 0.19706(7) 0.5119(3) 0.40544(15) 0.0564(9) Uani 1 1 d . . .
H56A H 0.1930 0.5530 0.3720 0.068 Uiso 1 1 calc R . .
C57 C 0.05799(7) 1.0422(2) 0.16841(14) 0.0509(8) Uani 1 1 d . . .
H57A H 0.0711 1.0123 0.1567 0.061 Uiso 1 1 calc R . .
C58 C 0.06544(7) 0.7049(3) 0.27137(14) 0.0477(8) Uani 1 1 d . . .
C59 C 0.05994(7) 1.2212(2) -0.02105(14) 0.0480(8) Uani 1 1 d . . .
C60 C 0.12645(7) 0.6485(3) 0.12263(14) 0.0539(9) Uani 1 1 d . . .
H60A H 0.1291 0.6368 0.0885 0.065 Uiso 1 1 calc R . .
C61 C 0.18593(6) 0.9128(2) 0.18457(13) 0.0440(7) Uani 1 1 d . . .
C62 C 0.12324(7) 1.2888(3) -0.01344(14) 0.0518(9) Uani 1 1 d . . .
H62A H 0.1303 1.2247 0.0060 0.062 Uiso 1 1 calc R . .
C63 C 0.11716(7) 0.3973(3) 0.27979(14) 0.0549(9) Uani 1 1 d . . .
H63A H 0.1199 0.4563 0.2598 0.066 Uiso 1 1 calc R . .
C64 C 0.05216(6) 0.9914(2) 0.21102(13) 0.0396(7) Uani 1 1 d . . .
C65 C 0.10249(6) 1.4768(2) -0.07258(13) 0.0440(7) Uani 1 1 d . . .
C66 C 0.19396(6) 0.8071(2) 0.36790(14) 0.0429(7) Uani 1 1 d . . .
C67 C 0.02367(10) 0.4613(4) 0.3254(2) 0.0962(16) Uani 1 1 d . . .
H67A H 0.0151 0.4077 0.3381 0.115 Uiso 1 1 calc R . .
C69 C 0.10434(6) 1.2018(2) 0.07141(12) 0.0367(7) Uani 1 1 d . . .
C70 C 0.07094(7) 1.3548(2) 0.05253(14) 0.0457(8) Uani 1 1 d . . .
C71 C 0.20723(12) 0.4240(5) 0.2296(3) 0.152(3) Uani 1 1 d . . .
H71A H 0.2180 0.3917 0.2648 0.183 Uiso 1 1 calc R . .
C72 C 0.18214(7) 1.0487(2) 0.27350(13) 0.0442(7) Uani 1 1 d . . .
C73 C 0.10050(6) 1.3355(2) -0.00797(12) 0.0375(7) Uani 1 1 d . . .
C74 C 0.14745(7) 1.1733(2) 0.15408(13) 0.0481(8) Uani 1 1 d . . .
H74A H 0.1641 1.2005 0.1805 0.058 Uiso 1 1 calc R . .
C75 C 0.12505(6) 0.4026(2) 0.33910(12) 0.0392(7) Uani 1 1 d . . .
C77 C 0.15879(7) 0.9006(2) 0.39232(14) 0.0468(8) Uani 1 1 d . . .
C78 C 0.14051(6) 1.0653(2) 0.15741(12) 0.0382(7) Uani 1 1 d . . .
C79 C 0.06758(6) 0.8904(2) 0.23773(12) 0.0392(7) Uani 1 1 d . . .
C80 C 0.11525(6) 1.0283(2) 0.11783(13) 0.0440(7) Uani 1 1 d . . .
H80A H 0.1102 0.9570 0.1198 0.053 Uiso 1 1 calc R . .
C81 C 0.21428(10) 0.7627(3) 0.1846(2) 0.0824(13) Uani 1 1 d . . .
H81A H 0.2201 0.6925 0.1960 0.099 Uiso 1 1 calc R . .
C82 C 0.09755(6) 1.0952(2) 0.07564(13) 0.0420(7) Uani 1 1 d . . .
H82A H 0.0808 1.0684 0.0496 0.050 Uiso 1 1 calc R . .
C83 C 0.08498(6) 1.2784(2) 0.02444(13) 0.0394(7) Uani 1 1 d . . .
C84 C 0.18371(11) 1.1785(4) 0.34581(19) 0.0928(15) Uani 1 1 d . . .
H84A H 0.1745 1.2253 0.3611 0.111 Uiso 1 1 calc R . .
C85 C 0.17627(6) 0.4835(2) 0.42218(12) 0.0393(7) Uani 1 1 d . . .
C86 C 0.21327(12) 0.4099(5) 0.1815(3) 0.135(2) Uani 1 1 d . . .
H86A H 0.2289 0.3712 0.1844 0.162 Uiso 1 1 calc R . .
C87 C 0.19668(14) 0.4517(4) 0.1306(3) 0.123(2) Uani 1 1 d . . .
H87A H 0.2003 0.4389 0.0977 0.148 Uiso 1 1 calc R . .
C88 C 0.01007(11) 1.1421(5) -0.0958(2) 0.112(2) Uani 1 1 d . . .
H88A H -0.0068 1.1138 -0.1209 0.134 Uiso 1 1 calc R . .
C89 C 0.16453(13) 1.1225(4) 0.5017(2) 0.1020(16) Uani 1 1 d . . .
H89A H 0.1774 1.1725 0.5246 0.122 Uiso 1 1 calc R . .
C90 C 0.06345(14) 0.7443(4) -0.0431(2) 0.117(2) Uani 1 1 d . . .
H90A H 0.0634 0.7172 -0.0778 0.140 Uiso 1 1 calc R . .
C91 C 0.10129(9) 0.2170(3) 0.2793(2) 0.0796(12) Uani 1 1 d . . .
H91A H 0.0933 0.1546 0.2591 0.096 Uiso 1 1 calc R . .
C92 C 0.11996(11) 1.0486(3) 0.4678(2) 0.0969(16) Uani 1 1 d . . .
H92A H 0.1024 1.0472 0.4680 0.116 Uiso 1 1 calc R . .
C93 C 0.13910(14) 1.1186(4) 0.5023(2) 0.0974(17) Uani 1 1 d . . .
H93A H 0.1347 1.1645 0.5267 0.117 Uiso 1 1 calc R . .
C94 C 0.01931(9) 0.5673(4) 0.33394(18) 0.0874(13) Uani 1 1 d . . .
H94A H 0.0075 0.5855 0.3520 0.105 Uiso 1 1 calc R . .
H65A H 0.0952 1.5417 -0.0940 0.105 Uiso 1 1 d R . .
H68A H 0.1521 0.6981 0.4498 0.105 Uiso 1 1 d R . .
C68A C 0.13555(7) 0.6643(2) 0.45289(15) 0.0525(9) Uani 1 1 d . . .
C76A C 0.12525(6) 0.5692(2) 0.42286(12) 0.0362(7) Uani 1 1 d . . .

loop_
_atom_site_aniso_label
_atom_site_aniso_U_11
_atom_site_aniso_U_22
_atom_site_aniso_U_33
_atom_site_aniso_U_23
_atom_site_aniso_U_13
_atom_site_aniso_U_12
Eu1 0.03114(9) 0.03522(9) 0.03693(8) 0.00510(7) 0.01554(7) 0.00053(7)
P1 0.0342(4) 0.0429(4) 0.0457(5) 0.0127(4) 0.0163(4) 0.0005(4)
P2 0.0411(5) 0.0349(4) 0.0321(4) 0.0028(3) 0.0164(4) 0.0007(4)
O1 0.0356(12) 0.0433(11) 0.0595(14) 0.0073(10) 0.0196(11) 0.0036(10)
O2 0.0475(13) 0.0415(11) 0.0419(12) 0.0114(9) 0.0198(11) 0.0042(10)
O3 0.0406(13) 0.0511(13) 0.0828(17) 0.0154(12) 0.0323(13) 0.0014(11)
O4 0.0397(12) 0.0516(12) 0.0653(15) 0.0246(11) 0.0227(12) 0.0022(11)
O5 0.0448(13) 0.0681(15) 0.0467(13) -0.0099(11) 0.0137(11) 0.0020(11)
O6 0.0388(12) 0.0551(13) 0.0448(12) 0.0008(10) 0.0143(11) -0.0021(10)
O7 0.0460(13) 0.0513(12) 0.0510(13) -0.0025(11) 0.0178(12) 0.0068(11)
O8 0.0615(15) 0.0519(12) 0.0451(13) 0.0029(10) 0.0253(12) 0.0137(12)
C1 0.093(3) 0.081(3) 0.070(3) -0.018(2) 0.021(3) 0.003(3)
C2 0.096(4) 0.091(3) 0.129(4) 0.036(3) 0.076(3) 0.050(3)
C3 0.073(3) 0.070(3) 0.096(3) 0.027(2) 0.030(3) 0.023(2)
C4 0.061(3) 0.085(3) 0.115(4) -0.034(3) 0.049(3) -0.004(2)
C5 0.143(5) 0.075(3) 0.141(5) 0.031(3) 0.111(5) 0.034(4)
C6 0.062(3) 0.090(3) 0.094(4) 0.022(3) 0.004(3) 0.004(2)
C7 0.047(2) 0.076(3) 0.068(3) 0.002(2) 0.006(2) -0.007(2)
C8 0.108(4) 0.092(3) 0.048(2) -0.006(2) 0.003(3) 0.015(3)
C9 0.049(2) 0.094(3) 0.085(3) 0.007(3) 0.022(2) 0.008(2)
C10 0.092(4) 0.134(4) 0.071(3) -0.021(3) 0.015(3) 0.051(3)
C11 0.146(5) 0.051(2) 0.103(4) 0.007(2) 0.089(4) 0.009(3)
C12 0.069(3) 0.106(3) 0.061(3) 0.037(2) -0.007(2) 0.001(3)
C13 0.048(2) 0.107(3) 0.073(3) 0.019(3) 0.002(2) -0.012(2)
C14 0.075(3) 0.075(3) 0.089(3) 0.022(2) 0.054(3) 0.022(2)
C15 0.059(2) 0.078(2) 0.071(3) 0.005(2) 0.032(2) -0.015(2)
C16 0.064(3) 0.083(3) 0.081(3) -0.019(2) 0.009(2) -0.012(2)
C17 0.046(3) 0.128(4) 0.098(4) 0.040(3) 0.004(3) -0.013(3)
C18 0.108(4) 0.065(3) 0.063(3) -0.008(2) 0.018(3) -0.003(3)
C19 0.085(3) 0.064(2) 0.102(3) 0.006(2) 0.064(3) 0.000(2)
C20 0.062(3) 0.087(3) 0.049(2) 0.021(2) 0.009(2) -0.004(2)
C21 0.085(3) 0.0470(19) 0.066(2) 0.0081(18) 0.044(2) 0.003(2)
C22 0.113(4) 0.084(3) 0.093(3) -0.001(3) 0.067(3) 0.024(3)
C23 0.047(3) 0.097(3) 0.109(4) 0.030(3) 0.029(3) 0.009(2)
C24 0.056(2) 0.0468(19) 0.0462(19) -0.0002(16) 0.0084(17) -0.0128(18)
C25 0.103(4) 0.085(3) 0.129(4) -0.013(3) 0.092(3) -0.016(3)
C26 0.086(3) 0.054(2) 0.088(3) -0.005(2) 0.039(3) -0.015(2)
C27 0.054(3) 0.079(3) 0.101(3) 0.008(3) 0.031(3) 0.009(2)
C28 0.067(3) 0.056(2) 0.048(2) 0.0041(18) 0.0039(19) -0.014(2)
C29 0.070(2) 0.0461(19) 0.0431(19) 0.0036(16) 0.0241(19) -0.0008(19)
C30 0.112(4) 0.077(3) 0.060(3) 0.003(2) -0.001(3) -0.038(3)
C31 0.045(2) 0.076(3) 0.061(2) 0.007(2) 0.0105(19) -0.007(2)
C32 0.0398(19) 0.055(2) 0.064(2) 0.0106(17) 0.0254(18) 0.0030(17)
C33 0.075(3) 0.063(2) 0.068(3) 0.021(2) 0.031(2) 0.009(2)
C34 0.067(3) 0.105(3) 0.055(2) -0.003(2) 0.016(2) 0.030(3)
C35 0.053(3) 0.082(3) 0.089(3) 0.011(3) 0.000(2) 0.016(2)
C36 0.062(2) 0.054(2) 0.087(3) 0.004(2) 0.039(2) 0.004(2)
C37 0.0343(18) 0.063(2) 0.0464(19) 0.0074(16) 0.0100(16) -0.0115(17)
C38 0.083(4) 0.116(4) 0.074(3) 0.028(3) -0.012(3) -0.018(3)
C39 0.070(3) 0.067(3) 0.100(3) 0.019(2) 0.019(3) -0.022(2)
C40 0.074(3) 0.090(3) 0.129(4) 0.050(3) 0.065(3) 0.035(3)
C41 0.0369(19) 0.075(2) 0.065(2) 0.029(2) 0.0118(18) -0.0037(19)
C42 0.106(4) 0.049(2) 0.089(3) -0.010(2) 0.061(3) -0.011(2)
C43 0.046(2) 0.064(2) 0.076(3) 0.010(2) 0.018(2) 0.0051(19)
C44 0.061(2) 0.0502(19) 0.066(2) -0.0160(18) 0.029(2) -0.0006(18)
C45 0.054(2) 0.0430(17) 0.050(2) -0.0080(15) 0.0266(18) -0.0064(16)
C46 0.078(3) 0.079(3) 0.052(2) -0.025(2) 0.011(2) -0.010(2)
C47 0.069(2) 0.0433(18) 0.051(2) -0.0021(16) 0.0248(19) -0.0044(18)
C48 0.054(2) 0.0342(16) 0.0448(17) 0.0062(14) 0.0128(16) -0.0095(16)
C49 0.0439(19) 0.0449(17) 0.0508(19) 0.0127(15) 0.0241(16) 0.0116(15)
C50 0.049(2) 0.063(2) 0.081(3) 0.014(2) 0.024(2) -0.0068(19)
C51 0.051(2) 0.065(2) 0.068(2) -0.011(2) 0.020(2) -0.0012(19)
C52 0.048(2) 0.059(2) 0.0424(19) -0.0054(16) 0.0046(17) 0.0020(18)
C53 0.0411(19) 0.0468(18) 0.052(2) 0.0137(15) 0.0161(17) -0.0005(15)
C54 0.049(2) 0.0492(18) 0.0451(19) -0.0056(15) 0.0138(17) -0.0133(17)
C55 0.054(2) 0.063(2) 0.072(3) 0.031(2) 0.032(2) 0.013(2)
C56 0.046(2) 0.066(2) 0.054(2) 0.0097(18) 0.0172(18) 0.0051(18)
C57 0.052(2) 0.0505(19) 0.054(2) 0.0029(16) 0.0252(18) 0.0010(17)
C58 0.0398(19) 0.0553(19) 0.0479(19) 0.0058(16) 0.0173(16) -0.0074(17)
C59 0.047(2) 0.0482(18) 0.0405(18) 0.0130(15) 0.0082(16) -0.0059(16)
C60 0.060(2) 0.062(2) 0.0431(19) -0.0057(17) 0.0246(18) -0.0053(19)
C61 0.0387(18) 0.0448(17) 0.0496(19) -0.0027(15) 0.0187(16) -0.0079(15)
C62 0.061(2) 0.0430(16) 0.061(2) 0.0176(16) 0.035(2) 0.0155(17)
C63 0.063(2) 0.055(2) 0.0437(19) -0.0015(16) 0.0184(18) -0.0011(18)
C64 0.0307(16) 0.0424(16) 0.0429(17) -0.0031(14) 0.0114(14) 0.0004(14)
C65 0.049(2) 0.0411(16) 0.0450(18) 0.0119(14) 0.0214(16) 0.0068(15)
C66 0.0401(18) 0.0358(16) 0.0478(19) 0.0121(15) 0.0121(16) -0.0001(15)
C67 0.075(3) 0.109(4) 0.098(4) 0.036(3) 0.028(3) -0.038(3)
C69 0.0395(17) 0.0366(15) 0.0335(16) 0.0060(13) 0.0141(14) 0.0013(14)
C70 0.053(2) 0.0424(17) 0.0487(19) 0.0172(15) 0.0274(17) 0.0048(16)
C71 0.119(5) 0.191(6) 0.112(5) -0.037(4) 0.009(4) 0.096(5)
C72 0.046(2) 0.0438(17) 0.0430(17) 0.0078(14) 0.0184(16) 0.0031(16)
C73 0.0400(17) 0.0374(15) 0.0339(16) 0.0027(13) 0.0133(14) -0.0010(14)
C74 0.0439(19) 0.0462(18) 0.0452(18) 0.0068(15) 0.0080(16) -0.0101(16)
C75 0.0422(18) 0.0403(16) 0.0348(16) -0.0033(13) 0.0150(15) 0.0024(14)
C77 0.057(2) 0.0401(17) 0.0412(18) 0.0062(15) 0.0175(18) 0.0008(17)
C78 0.0361(17) 0.0381(16) 0.0416(17) 0.0092(13) 0.0166(15) 0.0025(14)
C79 0.0339(17) 0.0464(17) 0.0364(16) -0.0023(14) 0.0128(14) 0.0018(15)
C80 0.0450(19) 0.0342(16) 0.0511(19) 0.0092(14) 0.0171(16) -0.0043(15)
C81 0.078(3) 0.064(3) 0.117(4) -0.005(2) 0.052(3) 0.011(2)
C82 0.0365(17) 0.0414(17) 0.0444(17) 0.0055(14) 0.0121(15) -0.0050(14)
C83 0.0367(17) 0.0402(16) 0.0391(16) 0.0058(13) 0.0127(14) -0.0020(14)
C84 0.112(4) 0.099(3) 0.068(3) -0.012(3) 0.035(3) 0.040(3)
C85 0.0446(18) 0.0353(15) 0.0352(16) 0.0005(13) 0.0128(15) 0.0001(14)
C86 0.087(4) 0.129(5) 0.185(7) -0.048(5) 0.049(5) 0.041(4)
C87 0.141(6) 0.109(4) 0.158(6) -0.017(4) 0.100(5) 0.036(4)
C88 0.073(4) 0.133(5) 0.087(4) 0.023(3) -0.015(3) -0.047(4)
C89 0.137(5) 0.082(3) 0.072(3) -0.030(3) 0.025(3) -0.005(3)
C90 0.133(5) 0.132(5) 0.052(3) -0.005(3) -0.001(3) 0.006(4)
C91 0.080(3) 0.057(2) 0.094(3) -0.027(2) 0.026(3) -0.018(2)
C92 0.145(5) 0.063(3) 0.127(4) -0.018(3) 0.100(4) -0.010(3)
C93 0.161(6) 0.070(3) 0.086(3) -0.009(3) 0.075(4) 0.007(4)
C94 0.072(3) 0.120(4) 0.082(3) 0.016(3) 0.043(3) -0.027(3)
C68A 0.059(2) 0.0452(18) 0.064(2) -0.0139(16) 0.036(2) -0.0136(17)
C76A 0.0407(17) 0.0349(15) 0.0344(15) 0.0011(13) 0.0162(14) 0.0002(14)

loop_
_atom_type_symbol
_atom_type_description
_atom_type_scat_dispersion_real
_atom_type_scat_dispersion_imag
_atom_type_scat_source
C C 0.0033 0.0016 'International Tables Vol C Tables 4.2.6.8 and 6.1.1.4'
H H 0.0000 0.0000 'International Tables Vol C Tables 4.2.6.8 and 6.1.1.4'
O O 0.0106 0.0060 'International Tables Vol C Tables 4.2.6.8 and 6.1.1.4'
Eu Eu -0.1578 3.6682 'International Tables Vol C Tables 4.2.6.8 and 6.1.1.4'
P P 0.1023 0.0942 'International Tables Vol C Tables 4.2.6.8 and 6.1.1.4'

loop_
_geom_angle_atom_site_label_1
_geom_angle_atom_site_label_2
_geom_angle_atom_site_label_3
_geom_angle
_geom_angle_site_symmetry_1
_geom_angle_site_symmetry_3
O3 Eu1 O8 104.52(8) . .
O3 Eu1 O4 146.32(7) . .
O8 Eu1 O4 88.51(8) . .
O3 Eu1 O7 94.85(8) . .
O8 Eu1 O7 144.72(8) . .
O4 Eu1 O7 91.39(7) . .
O3 Eu1 O1 71.63(7) . .
O8 Eu1 O1 139.66(7) . .
O4 Eu1 O1 78.35(7) . .
O7 Eu1 O1 74.32(7) . .
O3 Eu1 O2 71.72(7) . .
O8 Eu1 O2 74.04(7) . .
O4 Eu1 O2 141.90(7) . .
O7 Eu1 O2 84.79(7) . .
O1 Eu1 O2 135.65(7) . .
O3 Eu1 O6 141.18(7) . .
O8 Eu1 O6 76.34(7) . .
O4 Eu1 O6 71.69(7) . .
O7 Eu1 O6 70.21(7) . .
O1 Eu1 O6 132.23(7) . .
O2 Eu1 O6 71.38(7) . .
O3 Eu1 O5 81.22(8) . .
O8 Eu1 O5 68.63(7) . .
O4 Eu1 O5 74.81(7) . .
O7 Eu1 O5 144.68(7) . .
O1 Eu1 O5 71.14(7) . .
O2 Eu1 O5 125.87(7) . .
O6 Eu1 O5 131.46(7) . .
O4 P1 C72 114.07(14) . .
O4 P1 C78 110.10(13) . .
C72 P1 C78 106.75(14) . .
O4 P1 C61 110.99(13) . .
C72 P1 C61 105.95(14) . .
C78 P1 C61 108.73(14) . .
O2 P2 C75 112.30(12) . .
O2 P2 C76A 112.38(12) . .
C75 P2 C76A 110.08(13) . .
O2 P2 C85 108.73(13) . .
C75 P2 C85 105.57(13) . .
C76A P2 C85 107.43(13) . .
C79 O1 Eu1 136.29(18) . .
P2 O2 Eu1 158.91(12) . .
C58 O3 Eu1 137.9(2) . .
P1 O4 Eu1 163.09(14) . .
C54 O5 Eu1 134.7(2) . .
C66 O6 Eu1 136.16(19) . .
C77 O7 Eu1 139.4(2) . .
C45 O8 Eu1 137.3(2) . .
C29 C1 C89 120.8(5) . .
C29 C1 H1A 119.6 . .
C89 C1 H1A 119.6 . .
C3 C2 C14 120.7(4) . .
C3 C2 H2A 119.7 . .
C14 C2 H2A 119.7 . .
C33 C3 C2 119.6(4) . .
C33 C3 H3A 120.2 . .
C2 C3 H3A 120.2 . .
C81 C4 C25 119.8(4) . .
C81 C4 H4A 120.1 . .
C25 C4 H4A 120.1 . .
C40 C5 C11 122.4(5) . .
C40 C5 H5A 118.8 . .
C11 C5 H5A 118.8 . .
C38 C6 C7 118.8(5) . .
C38 C6 H6A 120.6 . .
C7 C6 H6A 120.6 . .
C24 C7 C6 121.7(4) . .
C24 C7 H7A 119.2 . .
C6 C7 H7A 119.2 . .
C24 C8 C90 121.2(5) . .
C24 C8 H8A 119.4 . .
C90 C8 H8A 119.4 . .
C35 C9 C56 119.7(4) . .
C35 C9 H9A 120.2 . .
C56 C9 H9A 120.2 . .
C44 C10 C71 122.3(5) . .
C44 C10 H10A 118.9 . .
C71 C10 H10A 118.9 . .
C5 C11 C21 119.6(5) . .
C5 C11 H11A 120.2 . .
C21 C11 H11A 120.2 . .
C35 C12 C20 120.1(4) . .
C35 C12 H12A 120.0 . .
C20 C12 H12A 120.0 . .
C23 C13 C31 120.0(4) . .
C23 C13 H13A 120.0 . .
C31 C13 H13A 120.0 . .
C64 C14 C2 120.4(3) . .
C64 C14 H14A 119.8 . .
C2 C14 H14A 119.8 . .
C94 C15 C37 120.0(4) . .
C94 C15 H15A 120.0 . .
C37 C15 H15A 120.0 . .
C18 C16 C51 120.6(4) . .
C18 C16 H16A 119.7 . .
C51 C16 H16A 119.7 . .
C88 C17 C41 119.3(5) . .
C88 C17 H17A 120.4 . .
C41 C17 H17A 120.4 . .
C16 C18 C84 119.2(4) . .
C16 C18 H18A 120.4 . .
C84 C18 H18A 120.4 . .
C61 C19 C25 120.4(4) . .
C61 C19 H19A 119.8 . .
C25 C19 H19A 119.8 . .
C85 C20 C12 120.3(4) . .
C85 C20 H20A 119.9 . .
C12 C20 H20A 119.9 . .
C70 C21 C11 119.8(4) . .
C70 C21 H21A 120.1 . .
C11 C21 H21A 120.1 . .
C44 C22 C87 120.4(5) . .
C44 C22 H22A 119.8 . .
C87 C22 H22A 119.8 . .
C13 C23 C27 120.0(4) . .
C13 C23 H23A 120.0 . .
C27 C23 H23A 120.0 . .
C7 C24 C8 117.6(4) . .
C7 C24 C54 118.8(3) . .
C8 C24 C54 123.6(4) . .
C4 C25 C19 120.0(4) . .
C4 C25 H25A 120.0 . .
C19 C25 H25A 120.0 . .
C91 C26 C47 120.4(4) . .
C91 C26 H26A 119.8 . .
C47 C26 H26A 119.8 . .
C43 C27 C23 119.3(4) . .
C43 C27 H27A 120.4 . .
C23 C27 H27A 120.4 . .
C59 C28 C30 118.1(4) . .
C59 C28 H28A 121.0 . .
C30 C28 H28A 121.0 . .
C42 C29 C1 117.5(3) . .
C42 C29 C77 119.2(3) . .
C1 C29 C77 123.3(3) . .
C88 C30 C28 120.6(5) . .
C88 C30 H30A 119.7 . .
C28 C30 H30A 119.7 . .
C53 C31 C13 121.3(4) . .
C53 C31 H31A 119.3 . .
C13 C31 H31A 119.3 . .
C58 C32 C79 124.5(3) . .
C58 C32 H32A 117.8 . .
C79 C32 H32A 117.8 . .
C3 C33 C57 120.2(3) . .
C3 C33 H33A 119.9 . .
C57 C33 H33A 119.9 . .
C72 C34 C84 120.1(4) . .
C72 C34 H34A 120.0 . .
C84 C34 H34A 120.0 . .
C9 C35 C12 120.3(4) . .
C9 C35 H35A 119.8 . .
C12 C35 H35A 119.8 . .
C81 C36 C61 120.7(4) . .
C81 C36 H36A 119.7 . .
C61 C36 H36A 119.7 . .
C50 C37 C15 119.1(3) . .
C50 C37 C58 118.8(3) . .
C15 C37 C58 122.0(3) . .
C90 C38 C6 120.4(5) . .
C90 C38 H38A 119.8 . .
C6 C38 H38A 119.8 . .
C67 C39 C50 120.0(4) . .
C67 C39 H39A 120.0 . .
C50 C39 H39A 120.0 . .
C5 C40 C55 118.4(5) . .
C5 C40 H40A 120.8 . .
C55 C40 H40A 120.8 . .
C17 C41 C59 119.5(4) . .
C17 C41 C55 131.2(4) . .
C59 C41 C55 109.4(3) . .
C29 C42 C92 121.5(4) . .
C29 C42 H42A 119.2 . .
C92 C42 H42A 119.2 . .
C53 C43 C27 122.1(4) . .
C53 C43 H43A 118.9 . .
C27 C43 H43A 118.9 . .
C10 C44 C22 117.5(4) . .
C10 C44 C45 118.4(3) . .
C22 C44 C45 124.1(4) . .
O8 C45 C60 123.7(3) . .
O8 C45 C44 115.0(3) . .
C60 C45 C44 121.3(3) . .
C91 C46 C63 119.8(4) . .
C91 C46 H46A 120.1 . .
C63 C46 H46A 120.1 . .
C26 C47 C75 120.2(3) . .
C26 C47 H47A 119.9 . .
C75 C47 H47A 119.9 . .
C74 C48 C69 121.9(3) . .
C74 C48 H48A 119.0 . .
C69 C48 H48A 119.0 . .
C73 C49 C65 121.6(3) . .
C73 C49 H49A 119.2 . .
C65 C49 H49A 119.2 . .
C39 C50 C37 120.3(4) . .
C39 C50 H50A 119.9 . .
C37 C50 H50A 119.9 . .
C72 C51 C16 121.2(3) . .
C72 C51 H51A 119.4 . .
C16 C51 H51A 119.4 . .
C77 C52 C66 125.0(3) . .
C77 C52 H52A 117.5 . .
C66 C52 H52A 117.5 . .
C43 C53 C31 117.2(3) . .
C43 C53 C66 118.8(3) . .
C31 C53 C66 123.9(3) . .
O5 C54 C60 123.7(3) . .
O5 C54 C24 116.8(3) . .
C60 C54 C24 119.5(3) . .
C70 C55 C40 119.9(4) . .
C70 C55 C41 109.1(3) . .
C40 C55 C41 131.0(4) . .
C85 C56 C9 121.4(3) . .
C85 C56 H56A 119.3 . .
C9 C56 H56A 119.3 . .
C64 C57 C33 121.8(3) . .
C64 C57 H57A 119.1 . .
C33 C57 H57A 119.1 . .
O3 C58 C32 124.0(3) . .
O3 C58 C37 115.4(3) . .
C32 C58 C37 120.6(3) . .
C28 C59 C41 121.4(3) . .
C28 C59 C83 128.4(3) . .
C41 C59 C83 110.1(3) . .
C45 C60 C54 123.6(3) . .
C45 C60 H60A 118.2 . .
C54 C60 H60A 118.2 . .
C19 C61 C36 118.5(3) . .
C19 C61 P1 122.9(3) . .
C36 C61 P1 118.6(2) . .
C68A C62 C73 121.3(3) 6_575 .
C68A C62 H62A 119.3 6_575 .
C73 C62 H62A 119.3 . .
C75 C63 C46 120.3(3) . .
C75 C63 H63A 119.9 . .
C46 C63 H63A 119.9 . .
C57 C64 C14 117.3(3) . .
C57 C64 C79 118.7(3) . .
C14 C64 C79 124.0(3) . .
C76A C65 C49 120.6(3) 6_575 .
C76A C65 H65A 118.2 6_575 .
C49 C65 H65A 121.1 . .
O6 C66 C52 124.5(3) . .
O6 C66 C53 115.3(3) . .
C52 C66 C53 120.2(3) . .
C94 C67 C39 120.1(4) . .
C94 C67 H67A 119.9 . .
C39 C67 H67A 119.9 . .
C82 C69 C48 117.7(3) . .
C82 C69 C83 122.2(3) . .
C48 C69 C83 120.1(2) . .
C21 C70 C55 120.0(3) . .
C21 C70 C83 129.9(3) . .
C55 C70 C83 110.1(3) . .
C86 C71 C10 118.9(6) . .
C86 C71 H71A 120.5 . .
C10 C71 H71A 120.5 . .
C51 C72 C34 118.0(3) . .
C51 C72 P1 123.5(3) . .
C34 C72 P1 118.5(3) . .
C49 C73 C62 117.4(3) . .
C49 C73 C83 120.7(3) . .
C62 C73 C83 121.5(3) . .
C48 C74 C78 119.8(3) . .
C48 C74 H74A 120.1 . .
C78 C74 H74A 120.1 . .
C63 C75 C47 119.0(3) . .
C63 C75 P2 118.5(2) . .
C47 C75 P2 122.4(2) . .
O7 C77 C52 124.1(3) . .
O7 C77 C29 115.7(3) . .
C52 C77 C29 120.2(3) . .
C80 C78 C74 118.3(3) . .
C80 C78 P1 117.4(2) . .
C74 C78 P1 124.2(2) . .
O1 C79 C32 124.8(3) . .
O1 C79 C64 114.9(3) . .
C32 C79 C64 120.2(3) . .
C82 C80 C78 121.1(3) . .
C82 C80 H80A 119.5 . .
C78 C80 H80A 119.5 . .
C4 C81 C36 120.6(4) . .
C4 C81 H81A 119.7 . .
C36 C81 H81A 119.7 . .
C80 C82 C69 121.1(3) . .
C80 C82 H82A 119.4 . .
C69 C82 H82A 119.4 . .
C59 C83 C70 101.3(3) . .
C59 C83 C73 107.7(2) . .
C70 C83 C73 114.4(2) . .
C59 C83 C69 113.4(2) . .
C70 C83 C69 109.0(2) . .
C73 C83 C69 110.9(2) . .
C18 C84 C34 120.9(4) . .
C18 C84 H84A 119.6 . .
C34 C84 H84A 119.6 . .
C56 C85 C20 118.3(3) . .
C56 C85 P2 118.1(2) . .
C20 C85 P2 123.6(3) . .
C87 C86 C71 119.7(5) . .
C87 C86 H86A 120.1 . .
C71 C86 H86A 120.1 . .
C86 C87 C22 121.0(5) . .
C86 C87 H87A 119.5 . .
C22 C87 H87A 119.5 . .
C17 C88 C30 121.1(5) . .
C17 C88 H88A 119.4 . .
C30 C88 H88A 119.4 . .
C93 C89 C1 119.9(5) . .
C93 C89 H89A 120.1 . .
C1 C89 H89A 120.1 . .
C38 C90 C8 120.3(5) . .
C38 C90 H90A 119.9 . .
C8 C90 H90A 119.9 . .
C26 C91 C46 120.4(4) . .
C26 C91 H91A 119.8 . .
C46 C91 H91A 119.8 . .
C93 C92 C42 119.5(5) . .
C93 C92 H92A 120.2 . .
C42 C92 H92A 120.2 . .
C89 C93 C92 120.8(4) . .
C89 C93 H93A 119.6 . .
C92 C93 H93A 119.6 . .
C67 C94 C15 120.5(4) . .
C67 C94 H94A 119.8 . .
C15 C94 H94A 119.8 . .
C62 C68A C76A 120.7(3) 6_576 .
C62 C68A H68A 120.6 6_576 .
C76A C68A H68A 118.7 . .
C65 C76A C68A 118.4(3) 6_576 .
C65 C76A P2 125.5(2) 6_576 .
C68A C76A P2 115.9(2) . .

loop_
_geom_bond_atom_site_label_1
_geom_bond_atom_site_label_2
_geom_bond_distance
_geom_bond_site_symmetry_2
Eu1 O3 2.341(2) .
Eu1 O8 2.3468(19) .
Eu1 O4 2.3627(18) .
Eu1 O7 2.364(2) .
Eu1 O1 2.3858(19) .
Eu1 O2 2.4148(18) .
Eu1 O6 2.448(2) .
Eu1 O5 2.451(2) .
P1 O4 1.485(2) .
P1 C72 1.791(3) .
P1 C78 1.793(3) .
P1 C61 1.794(3) .
P2 O2 1.4817(18) .
P2 C75 1.793(3) .
P2 C76A 1.797(3) .
P2 C85 1.803(3) .
O1 C79 1.260(3) .
O3 C58 1.268(3) .
O5 C54 1.248(4) .
O6 C66 1.262(4) .
O7 C77 1.268(4) .
O8 C45 1.265(3) .
C1 C29 1.383(5) .
C1 C89 1.395(5) .
C1 H1A 0.9300 .
C2 C3 1.357(5) .
C2 C14 1.392(5) .
C2 H2A 0.9300 .
C3 C33 1.346(5) .
C3 H3A 0.9300 .
C4 C81 1.349(5) .
C4 C25 1.375(5) .
C4 H4A 0.9300 .
C5 C40 1.360(6) .
C5 C11 1.372(7) .
C5 H5A 0.9300 .
C6 C38 1.368(6) .
C6 C7 1.390(5) .
C6 H6A 0.9300 .
C7 C24 1.367(5) .
C7 H7A 0.9300 .
C8 C24 1.375(5) .
C8 C90 1.374(6) .
C8 H8A 0.9300 .
C9 C35 1.354(5) .
C9 C56 1.381(5) .
C9 H9A 0.9300 .
C10 C44 1.354(5) .
C10 C71 1.380(6) .
C10 H10A 0.9300 .
C11 C21 1.388(5) .
C11 H11A 0.9300 .
C12 C35 1.365(5) .
C12 C20 1.382(5) .
C12 H12A 0.9300 .
C13 C23 1.356(6) .
C13 C31 1.389(5) .
C13 H13A 0.9300 .
C14 C64 1.374(4) .
C14 H14A 0.9300 .
C15 C94 1.379(5) .
C15 C37 1.384(4) .
C15 H15A 0.9300 .
C16 C18 1.359(5) .
C16 C51 1.377(5) .
C16 H16A 0.9300 .
C17 C88 1.365(7) .
C17 C41 1.387(6) .
C17 H17A 0.9300 .
C18 C84 1.359(6) .
C18 H18A 0.9300 .
C19 C61 1.375(4) .
C19 C25 1.377(5) .
C19 H19A 0.9300 .
C20 C85 1.382(4) .
C20 H20A 0.9300 .
C21 C70 1.377(4) .
C21 H21A 0.9300 .
C22 C44 1.379(5) .
C22 C87 1.384(6) .
C22 H22A 0.9300 .
C23 C27 1.384(6) .
C23 H23A 0.9300 .
C24 C54 1.506(5) .
C25 H25A 0.9300 .
C26 C91 1.367(6) .
C26 C47 1.369(5) .
C26 H26A 0.9300 .
C27 C43 1.378(5) .
C27 H27A 0.9300 .
C28 C59 1.374(4) .
C28 C30 1.391(5) .
C28 H28A 0.9300 .
C29 C42 1.371(5) .
C29 C77 1.496(4) .
C30 C88 1.377(7) .
C30 H30A 0.9300 .
C31 C53 1.384(5) .
C31 H31A 0.9300 .
C32 C58 1.395(4) .
C32 C79 1.395(4) .
C32 H32A 0.9300 .
C33 C57 1.376(4) .
C33 H33A 0.9300 .
C34 C72 1.382(4) .
C34 C84 1.389(5) .
C34 H34A 0.9300 .
C35 H35A 0.9300 .
C36 C81 1.371(5) .
C36 C61 1.378(4) .
C36 H36A 0.9300 .
C37 C50 1.381(4) .
C37 C58 1.501(4) .
C38 C90 1.350(7) .
C38 H38A 0.9300 .
C39 C67 1.369(6) .
C39 C50 1.385(5) .
C39 H39A 0.9300 .
C40 C55 1.407(5) .
C40 H40A 0.9300 .
C41 C59 1.392(5) .
C41 C55 1.456(5) .
C42 C92 1.393(5) .
C42 H42A 0.9300 .
C43 C53 1.376(5) .
C43 H43A 0.9300 .
C44 C45 1.497(4) .
C45 C60 1.390(4) .
C46 C91 1.371(5) .
C46 C63 1.388(4) .
C46 H46A 0.9300 .
C47 C75 1.396(4) .
C47 H47A 0.9300 .
C48 C74 1.379(4) .
C48 C69 1.391(4) .
C48 H48A 0.9300 .
C49 C73 1.384(4) .
C49 C65 1.384(4) .
C49 H49A 0.9300 .
C50 H50A 0.9300 .
C51 C72 1.371(4) .
C51 H51A 0.9300 .
C52 C77 1.383(4) .
C52 C66 1.393(4) .
C52 H52A 0.9300 .
C53 C66 1.509(4) .
C54 C60 1.403(4) .
C55 C70 1.397(5) .
C56 C85 1.367(4) .
C56 H56A 0.9300 .
C57 C64 1.375(4) .
C57 H57A 0.9300 .
C59 C83 1.536(4) .
C60 H60A 0.9300 .
C62 C68A 1.380(4) 6_575
C62 C73 1.387(4) .
C62 H62A 0.9300 .
C63 C75 1.377(4) .
C63 H63A 0.9300 .
C64 C79 1.499(4) .
C65 C76A 1.375(4) 6_575
C65 H65A 0.9600 .
C67 C94 1.367(6) .
C67 H67A 0.9300 .
C69 C82 1.385(4) .
C69 C83 1.543(4) .
C70 C83 1.535(4) .
C71 C86 1.375(7) .
C71 H71A 0.9300 .
C73 C83 1.535(4) .
C74 C78 1.399(4) .
C74 H74A 0.9300 .
C78 C80 1.388(4) .
C80 C82 1.378(4) .
C80 H80A 0.9300 .
C81 H81A 0.9300 .
C82 H82A 0.9300 .
C84 H84A 0.9300 .
C86 C87 1.334(7) .
C86 H86A 0.9300 .
C87 H87A 0.9300 .
C88 H88A 0.9300 .
C89 C93 1.349(6) .
C89 H89A 0.9300 .
C90 H90A 0.9300 .
C91 H91A 0.9300 .
C92 C93 1.353(6) .
C92 H92A 0.9300 .
C93 H93A 0.9300 .
C94 H94A 0.9300 .
C68A C62 1.380(4) 6_576
C68A C76A 1.389(4) .
C68A H68A 0.9993 .
C76A C65 1.375(4) 6_576

loop_
_geom_torsion_atom_site_label_1
_geom_torsion_atom_site_label_2
_geom_torsion_atom_site_label_3
_geom_torsion_atom_site_label_4
_geom_torsion
_geom_torsion_site_symmetry_1
_geom_torsion_site_symmetry_2
_geom_torsion_site_symmetry_3
_geom_torsion_site_symmetry_4
O3 Eu1 O1 C79 2.3(3) . . . .
O8 Eu1 O1 C79 93.3(3) . . . .
O4 Eu1 O1 C79 166.8(3) . . . .
O7 Eu1 O1 C79 -98.4(3) . . . .
O2 Eu1 O1 C79 -33.4(3) . . . .
O6 Eu1 O1 C79 -141.5(3) . . . .
O5 Eu1 O1 C79 89.1(3) . . . .
C75 P2 O2 Eu1 81.1(3) . . . .
C76A P2 O2 Eu1 -43.6(4) . . . .
C85 P2 O2 Eu1 -162.4(3) . . . .
O3 Eu1 O2 P2 -15.7(3) . . . .
O8 Eu1 O2 P2 -127.4(3) . . . .
O4 Eu1 O2 P2 166.7(3) . . . .
O7 Eu1 O2 P2 81.2(3) . . . .
O1 Eu1 O2 P2 19.9(4) . . . .
O6 Eu1 O2 P2 152.0(3) . . . .
O5 Eu1 O2 P2 -79.8(3) . . . .
O8 Eu1 O3 C58 -148.2(3) . . . .
O4 Eu1 O3 C58 -38.3(4) . . . .
O7 Eu1 O3 C58 61.5(3) . . . .
O1 Eu1 O3 C58 -10.2(3) . . . .
O2 Eu1 O3 C58 144.4(3) . . . .
O6 Eu1 O3 C58 125.6(3) . . . .
O5 Eu1 O3 C58 -83.1(3) . . . .
C72 P1 O4 Eu1 -28.8(5) . . . .
C78 P1 O4 Eu1 -148.8(4) . . . .
C61 P1 O4 Eu1 90.7(5) . . . .
O3 Eu1 O4 P1 146.1(4) . . . .
O8 Eu1 O4 P1 -99.5(5) . . . .
O7 Eu1 O4 P1 45.2(5) . . . .
O1 Eu1 O4 P1 118.9(5) . . . .
O2 Eu1 O4 P1 -38.1(5) . . . .
O6 Eu1 O4 P1 -23.4(4) . . . .
O5 Eu1 O4 P1 -167.7(5) . . . .
O3 Eu1 O5 C54 -136.9(3) . . . .
O8 Eu1 O5 C54 -27.4(3) . . . .
O4 Eu1 O5 C54 67.0(3) . . . .
O7 Eu1 O5 C54 137.2(3) . . . .
O1 Eu1 O5 C54 149.6(3) . . . .
O2 Eu1 O5 C54 -77.1(3) . . . .
O6 Eu1 O5 C54 19.4(3) . . . .
O3 Eu1 O6 C66 -66.1(3) . . . .
O8 Eu1 O6 C66 -162.4(3) . . . .
O4 Eu1 O6 C66 104.6(3) . . . .
O7 Eu1 O6 C66 6.2(3) . . . .
O1 Eu1 O6 C66 50.6(3) . . . .
O2 Eu1 O6 C66 -84.9(3) . . . .
O5 Eu1 O6 C66 153.3(2) . . . .
O3 Eu1 O7 C77 144.3(3) . . . .
O8 Eu1 O7 C77 20.6(4) . . . .
O4 Eu1 O7 C77 -68.8(3) . . . .
O1 Eu1 O7 C77 -146.3(3) . . . .
O2 Eu1 O7 C77 73.2(3) . . . .
O6 Eu1 O7 C77 1.2(3) . . . .
O5 Eu1 O7 C77 -134.0(3) . . . .
O3 Eu1 O8 C45 104.2(3) . . . .
O4 Eu1 O8 C45 -44.3(3) . . . .
O7 Eu1 O8 C45 -134.6(3) . . . .
O1 Eu1 O8 C45 25.6(4) . . . .
O2 Eu1 O8 C45 170.0(3) . . . .
O6 Eu1 O8 C45 -115.8(3) . . . .
O5 Eu1 O8 C45 29.9(3) . . . .
C14 C2 C3 C33 -0.4(7) . . . .
C38 C6 C7 C24 1.0(6) . . . .
C40 C5 C11 C21 -0.2(7) . . . .
C3 C2 C14 C64 1.3(7) . . . .
C51 C16 C18 C84 3.4(7) . . . .
C35 C12 C20 C85 0.8(7) . . . .
C5 C11 C21 C70 0.0(6) . . . .
C31 C13 C23 C27 -0.2(7) . . . .
C6 C7 C24 C8 -1.3(6) . . . .
C6 C7 C24 C54 177.7(3) . . . .
C90 C8 C24 C7 0.2(7) . . . .
C90 C8 C24 C54 -178.8(4) . . . .
C81 C4 C25 C19 2.3(7) . . . .
C61 C19 C25 C4 -0.3(7) . . . .
C13 C23 C27 C43 -1.1(7) . . . .
C89 C1 C29 C42 1.3(6) . . . .
C89 C1 C29 C77 179.1(3) . . . .
C59 C28 C30 C88 1.1(6) . . . .
C23 C13 C31 C53 1.6(6) . . . .
C2 C3 C33 C57 -0.8(6) . . . .
C56 C9 C35 C12 -1.4(7) . . . .
C20 C12 C35 C9 0.5(7) . . . .
C94 C15 C37 C50 0.9(6) . . . .
C94 C15 C37 C58 -176.6(3) . . . .
C7 C6 C38 C90 0.4(8) . . . .
C11 C5 C40 C55 0.3(7) . . . .
C88 C17 C41 C59 0.2(6) . . . .
C88 C17 C41 C55 179.3(4) . . . .
C1 C29 C42 C92 -2.2(6) . . . .
C77 C29 C42 C92 179.9(3) . . . .
C23 C27 C43 C53 0.9(6) . . . .
C71 C10 C44 C22 1.4(7) . . . .
C71 C10 C44 C45 -177.2(5) . . . .
C87 C22 C44 C10 -2.0(7) . . . .
C87 C22 C44 C45 176.4(4) . . . .
Eu1 O8 C45 C60 -22.7(5) . . . .
Eu1 O8 C45 C44 156.4(2) . . . .
C10 C44 C45 O8 5.7(5) . . . .
C22 C44 C45 O8 -172.8(3) . . . .
C10 C44 C45 C60 -175.2(4) . . . .
C22 C44 C45 C60 6.4(5) . . . .
C91 C26 C47 C75 0.6(6) . . . .
C67 C39 C50 C37 0.5(6) . . . .
C15 C37 C50 C39 -1.2(6) . . . .
C58 C37 C50 C39 176.4(3) . . . .
C18 C16 C51 C72 -2.5(6) . . . .
C27 C43 C53 C31 0.5(5) . . . .
C27 C43 C53 C66 -178.4(3) . . . .
C13 C31 C53 C43 -1.8(5) . . . .
C13 C31 C53 C66 177.0(3) . . . .
Eu1 O5 C54 C60 18.5(5) . . . .
Eu1 O5 C54 C24 -160.46(19) . . . .
C7 C24 C54 O5 10.2(4) . . . .
C8 C24 C54 O5 -170.8(4) . . . .
C7 C24 C54 C60 -168.8(3) . . . .
C8 C24 C54 C60 10.2(5) . . . .
C5 C40 C55 C70 -0.3(5) . . . .
C5 C40 C55 C41 179.6(4) . . . .
C17 C41 C55 C70 -178.2(4) . . . .
C59 C41 C55 C70 1.1(4) . . . .
C17 C41 C55 C40 1.9(6) . . . .
C59 C41 C55 C40 -178.9(3) . . . .
C35 C9 C56 C85 1.1(6) . . . .
C3 C33 C57 C64 1.1(6) . . . .
Eu1 O3 C58 C32 11.2(5) . . . .
Eu1 O3 C58 C37 -169.0(2) . . . .
C79 C32 C58 O3 -0.4(5) . . . .
C79 C32 C58 C37 179.8(3) . . . .
C50 C37 C58 O3 -29.3(5) . . . .
C15 C37 C58 O3 148.2(3) . . . .
C50 C37 C58 C32 150.5(3) . . . .
C15 C37 C58 C32 -32.0(5) . . . .
C30 C28 C59 C41 -2.2(5) . . . .
C30 C28 C59 C83 -179.3(3) . . . .
C17 C41 C59 C28 1.6(5) . . . .
C55 C41 C59 C28 -177.7(3) . . . .
C17 C41 C59 C83 179.2(3) . . . .
C55 C41 C59 C83 -0.1(4) . . . .
O8 C45 C60 C54 -5.6(5) . . . .
C44 C45 C60 C54 175.3(3) . . . .
O5 C54 C60 C45 6.5(5) . . . .
C24 C54 C60 C45 -174.6(3) . . . .
C25 C19 C61 C36 -1.8(6) . . . .
C25 C19 C61 P1 176.8(3) . . . .
C81 C36 C61 C19 1.9(6) . . . .
C81 C36 C61 P1 -176.7(3) . . . .
O4 P1 C61 C19 153.2(3) . . . .
C72 P1 C61 C19 -82.5(3) . . . .
C78 P1 C61 C19 31.9(3) . . . .
O4 P1 C61 C36 -28.3(3) . . . .
C72 P1 C61 C36 96.1(3) . . . .
C78 P1 C61 C36 -149.5(3) . . . .
C91 C46 C63 C75 -0.8(6) . . . .
C33 C57 C64 C14 -0.1(5) . . . .
C33 C57 C64 C79 -179.0(3) . . . .
C2 C14 C64 C57 -1.0(5) . . . .
C2 C14 C64 C79 177.7(4) . . . .
C73 C49 C65 C76A -1.1(5) . . . 6_575
Eu1 O6 C66 C52 -8.5(5) . . . .
Eu1 O6 C66 C53 171.54(17) . . . .
C77 C52 C66 O6 1.7(5) . . . .
C77 C52 C66 C53 -178.3(3) . . . .
C43 C53 C66 O6 -2.1(4) . . . .
C31 C53 C66 O6 179.2(3) . . . .
C43 C53 C66 C52 177.9(3) . . . .
C31 C53 C66 C52 -0.8(5) . . . .
C50 C39 C67 C94 0.5(7) . . . .
C74 C48 C69 C82 0.2(5) . . . .
C74 C48 C69 C83 -179.9(3) . . . .
C11 C21 C70 C55 0.0(5) . . . .
C11 C21 C70 C83 -177.8(3) . . . .
C40 C55 C70 C21 0.1(5) . . . .
C41 C55 C70 C21 -179.8(3) . . . .
C40 C55 C70 C83 178.4(3) . . . .
C41 C55 C70 C83 -1.6(3) . . . .
C44 C10 C71 C86 1.6(9) . . . .
C16 C51 C72 C34 -0.3(5) . . . .
C16 C51 C72 P1 -178.5(3) . . . .
C84 C34 C72 C51 2.2(5) . . . .
C84 C34 C72 P1 -179.5(3) . . . .
O4 P1 C72 C51 110.5(3) . . . .
C78 P1 C72 C51 -127.7(3) . . . .
C61 P1 C72 C51 -11.9(3) . . . .
O4 P1 C72 C34 -67.7(3) . . . .
C78 P1 C72 C34 54.1(3) . . . .
C61 P1 C72 C34 169.9(3) . . . .
C65 C49 C73 C62 0.2(4) . . . .
C65 C49 C73 C83 -173.1(3) . . . .
C68A C62 C73 C49 0.7(5) 6_575 . . .
C68A C62 C73 C83 173.9(3) 6_575 . . .
C69 C48 C74 C78 0.6(5) . . . .
C46 C63 C75 C47 1.2(5) . . . .
C46 C63 C75 P2 178.0(3) . . . .
C26 C47 C75 C63 -1.1(5) . . . .
C26 C47 C75 P2 -177.8(3) . . . .
O2 P2 C75 C63 4.3(3) . . . .
C76A P2 C75 C63 130.3(3) . . . .
C85 P2 C75 C63 -114.0(3) . . . .
O2 P2 C75 C47 -179.0(2) . . . .
C76A P2 C75 C47 -53.0(3) . . . .
C85 P2 C75 C47 62.7(3) . . . .
Eu1 O7 C77 C52 -6.0(5) . . . .
Eu1 O7 C77 C29 174.82(19) . . . .
C66 C52 C77 O7 5.2(5) . . . .
C66 C52 C77 C29 -175.7(3) . . . .
C42 C29 C77 O7 20.1(4) . . . .
C1 C29 C77 O7 -157.6(3) . . . .
C42 C29 C77 C52 -159.1(3) . . . .
C1 C29 C77 C52 23.2(5) . . . .
C48 C74 C78 C80 -1.2(4) . . . .
C48 C74 C78 P1 -179.9(2) . . . .
O4 P1 C78 C80 -26.6(3) . . . .
C72 P1 C78 C80 -150.9(2) . . . .
C61 P1 C78 C80 95.2(2) . . . .
O4 P1 C78 C74 152.1(2) . . . .
C72 P1 C78 C74 27.8(3) . . . .
C61 P1 C78 C74 -86.1(3) . . . .
Eu1 O1 C79 C32 4.0(5) . . . .
Eu1 O1 C79 C64 -172.76(18) . . . .
C58 C32 C79 O1 -6.7(5) . . . .
C58 C32 C79 C64 169.9(3) . . . .
C57 C64 C79 O1 32.0(4) . . . .
C14 C64 C79 O1 -146.8(3) . . . .
C57 C64 C79 C32 -144.9(3) . . . .
C14 C64 C79 C32 36.3(5) . . . .
C74 C78 C80 C82 1.0(4) . . . .
P1 C78 C80 C82 179.8(2) . . . .
C25 C4 C81 C36 -2.3(7) . . . .
C61 C36 C81 C4 0.1(7) . . . .
C78 C80 C82 C69 -0.2(5) . . . .
C48 C69 C82 C80 -0.4(4) . . . .
C83 C69 C82 C80 179.7(3) . . . .
C28 C59 C83 C70 176.7(3) . . . .
C41 C59 C83 C70 -0.7(3) . . . .
C28 C59 C83 C73 56.3(4) . . . .
C41 C59 C83 C73 -121.1(3) . . . .
C28 C59 C83 C69 -66.8(4) . . . .
C41 C59 C83 C69 115.9(3) . . . .
C21 C70 C83 C59 179.4(3) . . . .
C55 C70 C83 C59 1.4(3) . . . .
C21 C70 C83 C73 -65.1(4) . . . .
C55 C70 C83 C73 116.9(3) . . . .
C21 C70 C83 C69 59.6(4) . . . .
C55 C70 C83 C69 -118.4(3) . . . .
C49 C73 C83 C59 76.0(3) . . . .
C62 C73 C83 C59 -97.0(3) . . . .
C49 C73 C83 C70 -35.7(4) . . . .
C62 C73 C83 C70 151.3(3) . . . .
C49 C73 C83 C69 -159.4(3) . . . .
C62 C73 C83 C69 27.6(4) . . . .
C82 C69 C83 C59 -7.9(4) . . . .
C48 C69 C83 C59 172.3(3) . . . .
C82 C69 C83 C70 104.1(3) . . . .
C48 C69 C83 C70 -75.7(3) . . . .
C82 C69 C83 C73 -129.2(3) . . . .
C48 C69 C83 C73 51.0(4) . . . .
C16 C18 C84 C34 -1.5(7) . . . .
C72 C34 C84 C18 -1.4(7) . . . .
C9 C56 C85 C20 0.1(5) . . . .
C9 C56 C85 P2 -177.3(3) . . . .
C12 C20 C85 C56 -1.1(5) . . . .
C12 C20 C85 P2 176.2(3) . . . .
O2 P2 C85 C56 -16.1(3) . . . .
C75 P2 C85 C56 104.6(3) . . . .
C76A P2 C85 C56 -138.0(2) . . . .
O2 P2 C85 C20 166.6(3) . . . .
C75 P2 C85 C20 -72.7(3) . . . .
C76A P2 C85 C20 44.7(3) . . . .
C10 C71 C86 C87 -3.9(10) . . . .
C71 C86 C87 C22 3.2(10) . . . .
C44 C22 C87 C86 -0.2(9) . . . .
C41 C17 C88 C30 -1.2(8) . . . .
C28 C30 C88 C17 0.6(8) . . . .
C29 C1 C89 C93 0.7(7) . . . .
C6 C38 C90 C8 -1.5(9) . . . .
C24 C8 C90 C38 1.2(8) . . . .
C47 C26 C91 C46 -0.2(7) . . . .
C63 C46 C91 C26 0.3(7) . . . .
C29 C42 C92 C93 1.1(6) . . . .
C1 C89 C93 C92 -1.9(8) . . . .
C42 C92 C93 C89 1.1(7) . . . .
C39 C67 C94 C15 -0.8(7) . . . .
C37 C15 C94 C67 0.1(6) . . . .
C62 C68A C76A C65 0.1(5) 6_576 . . 6_576
C62 C68A C76A P2 175.3(3) 6_576 . . .
O2 P2 C76A C65 122.8(3) . . . 6_576
C75 P2 C76A C65 -3.2(3) . . . 6_576
C85 P2 C76A C65 -117.7(3) . . . 6_576
O2 P2 C76A C68A -52.0(3) . . . .
C75 P2 C76A C68A -178.0(2) . . . .
C85 P2 C76A C68A 67.6(3) . . . .
